data_1545111
loop_
_publ_author_name
'Arakcheeva, Alla'
'Bykov, Maxim'
'Bykova, Elena'
'Dubrovinsky, Leonid'
'Pattison, Phil'
'Dmitriev, Vladimir'
'Chapuis, Gervais'

_publ_section_title
;
 Incommensurate atomic density waves in the high-pressure IVb phase of
 barium
;
_journal_issue 2
_journal_name_full IUCrJ
_journal_page_first 152
_journal_page_last 157
_journal_paper_doi 10.1107/S2052252517000264
_journal_volume 4
_journal_year 2017
_chemical_formula_moiety Ba
_chemical_formula_sum Ba
_chemical_formula_weight 137.33
_chemical_name_common Barium
_chemical_name_systematic ' BaIVb at high pressure of 16.5 GPa'
_space_group_IT_number 14
_space_group_ssg_name P21/b(0\b\g)00
_symmetry_cell_setting monoclinic
_symmetry_space_group_name_Hall '-P 2xab'
_symmetry_space_group_name_H-M 'P 21/b 1 1'
_cell_angle_alpha 90
_cell_angle_beta 90
_cell_angle_gamma 90
_cell_formula_units_Z 16
_cell_length_a 11.608
_cell_length_b 11.634
_cell_length_c 4.634
_cell_measurement_pressure 16.5
_cell_measurement_reflns_used 456
_cell_measurement_temperature 293
_cell_measurement_theta_max 19.8270
_cell_measurement_theta_min 3.6600
_cell_modulation_dimension 1
_cell_volume 625.810
_computing_cell_refinement
;
CrysAlisPro, Agilent Technologies,
Version 1.171.37.35 (release 13-08-2014 CrysAlis171 .NET)
(compiled Aug 13 2014,18:06:01)
;
_computing_data_collection
;
CrysAlisPro, Agilent Technologies,
Version 1.171.37.35 (release 13-08-2014 CrysAlis171 .NET)
(compiled Aug 13 2014,18:06:01)
;
_computing_data_reduction
;
CrysAlisPro, Agilent Technologies,
Version 1.171.37.35 (release 13-08-2014 CrysAlis171 .NET)
(compiled Aug 13 2014,18:06:01)
;
_computing_molecular_graphics
;
Brandenburg, K. & Putz, H. (2005). DIAMOND Version 3
;
_computing_structure_refinement
;
Petricek, V., Dusek, M. & Palatinus L. (2014). Z. Kristallogr. 229(5), 345-352
;
_computing_structure_solution
;
Petricek, V., Dusek, M. & Palatinus L. (2014). Z. Kristallogr. 229(5), 345-352
;
_diffrn_ambient_pressure 16.5
_diffrn_ambient_temperature 293
_diffrn_detector 'CCD plate'
_diffrn_measured_fraction_theta_full 0.5233
_diffrn_measurement_details
;
#__ type_ start__ end____ width___ exp.time_
  1 phi    140.00  220.00   0.5000   60.0000
omega____ theta____ kappa____ phi______ frames
   0.0000    0.0000    0.0000     -     160

;
_diffrn_measurement_device 'abstract diffractometer'
_diffrn_measurement_device_type 'MAR-CrysAlisPro-abstract goniometer: imported MAR images'
_diffrn_measurement_method '\p scans'
_diffrn_radiation_monochromator synchrotron
_diffrn_radiation_probe x-ray
_diffrn_radiation_type synchrotron
_diffrn_radiation_wavelength 0.4151
_diffrn_reflns_av_R_equivalents 0.0942
_diffrn_reflns_av_sigmaI/netI 0.4317
_diffrn_reflns_limit_h_max 17
_diffrn_reflns_limit_h_min -13
_diffrn_reflns_limit_index_m_1_max 3
_diffrn_reflns_limit_index_m_1_min -3
_diffrn_reflns_limit_k_max 17
_diffrn_reflns_limit_k_min -14
_diffrn_reflns_limit_l_max 9
_diffrn_reflns_limit_l_min -9
_diffrn_reflns_number 20460
_diffrn_reflns_theta_full 20.2316
_diffrn_reflns_theta_max 20.2385
_diffrn_reflns_theta_min 2.6718
_diffrn_source synchrotron
_exptl_absorpt_coefficient_mu 5.845
_exptl_absorpt_correction_T_max 1.00000
_exptl_absorpt_correction_T_min 0.58857
_exptl_absorpt_correction_type multi-scan
_exptl_absorpt_process_details
;
CrysAlisPro, Agilent Technologies,
Version 1.171.37.35 (release 13-08-2014 CrysAlis171 .NET)
(compiled Aug 13 2014,18:06:01)
Empirical absorption correction using spherical harmonics,
 implemented in SCALE3 ABSPACK scaling algorithm.
;
_exptl_crystal_density_diffrn 5.8307
_exptl_crystal_description isometric
_exptl_crystal_F_000 1120
_exptl_crystal_size_max 0.02
_exptl_crystal_size_mid 0.015
_exptl_crystal_size_min 0.01
_exptl_crystal_size_rad 0.015
_refine_diff_density_max 1.51
_refine_diff_density_min -1.43
_refine_ls_extinction_coef 910(100)
_refine_ls_extinction_method 'B-C type 1 Gaussian isotropic (Becker & Coppens, 1974)'
_refine_ls_goodness_of_fit_gt 4.93
_refine_ls_goodness_of_fit_ref 4.93
_refine_ls_number_constraints 0
_refine_ls_number_parameters 70
_refine_ls_number_reflns 399
_refine_ls_number_restraints 0
_refine_ls_R_factor_all 0.0909
_refine_ls_R_factor_gt 0.0909
_refine_ls_shift/su_max 0.0419
_refine_ls_shift/su_mean 0.0051
_refine_ls_structure_factor_coef F
_refine_ls_weighting_scheme sigma
_refine_ls_wR_factor_gt 0.0638
_refine_ls_wR_factor_ref 0.0638
_reflns_number_gt 399
_reflns_number_total 11275
_reflns_threshold_expression I>2.5\s(I)
_cod_data_source_file yu5011.cif
_cod_data_source_block I
_cod_depositor_comments 'Adding full bibliography for 1545111--1545116.cif.'
_cod_original_cell_volume 625.81
_cod_database_code 1545111

loop_
_space_group_symop_id
_space_group_symop_operation_xyz
1 x,y,z
2 x+0.5,-y+0.5,-z
3 -x,-y,-z
4 -x+0.5,y+0.5,z

loop_
_space_group_symop_ssg_id
_space_group_symop_ssg_operation_algebraic
1 x1,x2,x3,x4
2 x1+1/2,-x2+1/2,-x3,-x4
3 -x1,-x2,-x3,-x4
4 -x1+1/2,x2+1/2,x3,x4

loop_
_atom_site_label
_atom_site_type_symbol
_atom_site_fract_x
_atom_site_fract_y
_atom_site_fract_z
_atom_site_adp_type
_atom_site_U_iso_or_equiv
_atom_site_site_symmetry_multiplicity
_atom_site_occupancy
_atom_site_calc_flag
Ba1 Ba -0.0011(7) 0.1014(2) 0.2506(2) Uiso 0.0174(12) 4 1 d
Ba2 Ba -0.0011(7) 0.3986(2) 0.2506(2) Uiso 0.0174(12) 4 1 d
Ba3 Ba 0.6488(2) 0.2532(11) 0.2504(2) Uiso 0.0191(16) 4 1 d
Ba4 Ba 0.1488(2) 0.7532(11) 0.2504(2) Uiso 0.0191(16) 4 1 d
Ba1g Ba 0.25 -0.0164(11) 0.249(3) Uiso 0.036(2) 4 1 d

loop_
_atom_site_displace_Fourier_atom_site_label
_atom_site_displace_Fourier_axis
_atom_site_displace_Fourier_wave_vector_seq_id
_atom_site_displace_Fourier_param_cos
_atom_site_displace_Fourier_param_sin
Ba1 x 1 -0.0033(11) 0.0003(4)
Ba1 y 1 0.0002(7) -0.0056(16)
Ba1 z 1 0.008(4) 0.0033(11)
Ba1 x 2 0.0011(15) 0.0012(8)
Ba1 y 2 -0.0016(12) 0.0076(16)
Ba1 z 2 0.018(2) 0.0000(12)
Ba1 x 3 -0.0132(11) -0.0021(17)
Ba1 y 3 0.0018(7) -0.007(2)
Ba1 z 3 -0.004(3) -0.0031(12)
Ba2 x 1 -0.0033(11) 0.0003(4)
Ba2 y 1 -0.0002(7) 0.0056(16)
Ba2 z 1 0.008(4) 0.0033(11)
Ba2 x 2 0.0011(15) 0.0012(8)
Ba2 y 2 0.0016(12) -0.0076(16)
Ba2 z 2 0.018(2) 0.0000(12)
Ba2 x 3 -0.0132(11) -0.0021(17)
Ba2 y 3 -0.0018(7) 0.007(2)
Ba2 z 3 -0.004(3) -0.0031(12)
Ba3 x 1 -0.0018(6) -0.002(2)
Ba3 y 1 -0.009(3) -0.0002(9)
Ba3 z 1 0.000(3) -0.0011(11)
Ba3 x 2 0.0012(12) -0.0056(15)
Ba3 y 2 -0.011(3) 0.0016(13)
Ba3 z 2 -0.005(4) -0.0012(15)
Ba3 x 3 -0.0002(9) -0.0061(17)
Ba3 y 3 0.0078(16) 0.0019(13)
Ba3 z 3 0.022(4) 0.001(3)
Ba4 x 1 -0.0018(6) -0.002(2)
Ba4 y 1 -0.009(3) -0.0002(9)
Ba4 z 1 0.000(3) -0.0011(11)
Ba4 x 2 0.0012(12) -0.0056(15)
Ba4 y 2 -0.011(3) 0.0016(13)
Ba4 z 2 -0.005(4) -0.0012(15)
Ba4 x 3 -0.0002(9) -0.0061(17)
Ba4 y 3 0.0078(16) 0.0019(13)
Ba4 z 3 0.022(4) 0.001(3)
Ba1g x 1 0 0
Ba1g y 1 -0.0136(17) -0.0068(16)
Ba1g z 1 -0.153(4) 0.151(5)
Ba1g x 2 0 0
Ba1g y 2 -0.0091(17) 0.0047(12)
Ba1g z 2 -0.046(6) 0.002(3)
Ba1g x 3 0 0
Ba1g y 3 0.0041(15) 0.0012(15)
Ba1g z 3 0.051(4) 0.045(4)

loop_
_atom_site_Fourier_wave_vector_seq_id
_jana_atom_site_fourier_wave_vector_q1_coeff
1 1
2 2
3 3

loop_
_atom_type_symbol
_atom_type_scat_dispersion_real
_atom_type_scat_dispersion_imag
_atom_type_scat_source
Ba -1.3196 0.8857 'International Tables Vol C tables 4.2.6.8 and 6.1.1.1'

loop_
_cell_wave_vector_seq_id
_cell_wave_vector_x
_cell_wave_vector_y
_cell_wave_vector_z
1 0.000000 0.061000 1.361000

loop_
_geom_angle_atom_site_label_1
_geom_angle_atom_site_label_2
_geom_angle_atom_site_label_3
_geom_angle_site_ssg_symmetry_1
_geom_angle_site_ssg_symmetry_3
_geom_angle_av
_geom_angle_min
_geom_angle_max
Ba1 Ba1 Ba1 3_5555 3_5565 88.8(16) 85.4(13) 91.8(19)
Ba1 Ba1 Ba2 3_5555 . 135.2(13) 133.3(13) 136.6(13)
Ba1 Ba1 Ba3 3_5555 2_4555 82.3(12) 75.5(13) 87.9(12)
Ba1 Ba1 Ba3 3_5555 2_4565 146.8(18) 135.7(17) 158.0(17)
Ba1 Ba1 Ba4 3_5555 3_6655 82.8(12) 79.4(12) 88.7(11)
Ba1 Ba1 Ba4 3_5555 3_6665 148.1(18) 139.2(17) 157.7(16)
Ba1 Ba1 Ba1g 3_5555 . 72.4(14) 52.7(12) 89.1(16)
Ba1 Ba1 Ba1g 3_5555 3_5555 53.8(11) 45.7(10) 69.0(15)
Ba1 Ba1 Ba1g 3_5555 3_5565 103.5(15) 90.3(17) 121.7(16)
Ba1 Ba1 Ba2 3_5565 . 135.4(13) 134.0(12) 137.4(12)
Ba1 Ba1 Ba3 3_5565 2_4555 147.1(18) 138.4(17) 157.6(18)
Ba1 Ba1 Ba3 3_5565 2_4565 82.5(12) 76.5(11) 87.2(13)
Ba1 Ba1 Ba4 3_5565 3_6655 148.2(18) 141.0(16) 155.1(17)
Ba1 Ba1 Ba4 3_5565 3_6665 83.0(12) 79.1(12) 89.0(11)
Ba1 Ba1 Ba1g 3_5565 . 72.0(14) 53.6(12) 91.2(16)
Ba1 Ba1 Ba1g 3_5565 3_5555 103.3(15) 87.2(15) 118.2(14)
Ba1 Ba1 Ba1g 3_5565 3_5565 54.0(11) 45.3(10) 68.9(13)
Ba2 Ba1 Ba3 . 2_4555 59.8(12) 56.1(12) 65.6(12)
Ba2 Ba1 Ba3 . 2_4565 59.8(12) 54.5(11) 67.1(13)
Ba2 Ba1 Ba4 . 3_6655 59.7(12) 57.1(12) 63.9(12)
Ba2 Ba1 Ba4 . 3_6665 59.6(12) 54.7(11) 65.6(13)
Ba2 Ba1 Ba1g . . 114.4(16) 108.3(14) 118.4(15)
Ba2 Ba1 Ba1g . 3_5555 104.8(14) 101.6(13) 109.3(14)
Ba2 Ba1 Ba1g . 3_5565 105.0(14) 97.4(12) 112.1(13)
Ba3 Ba1 Ba3 2_4555 2_4565 87.3(15) 82.6(13) 93.5(17)
Ba3 Ba1 Ba4 2_4555 3_6655 61.9(14) 57.8(14) 65.2(14)
Ba3 Ba1 Ba4 2_4555 3_6665 119.3(19) 113.8(17) 126(2)
Ba3 Ba1 Ba1g 2_4555 . 75.6(15) 60.0(15) 87.6(16)
Ba3 Ba1 Ba1g 2_4555 3_5555 96.6(13) 83.8(10) 116.6(15)
Ba3 Ba1 Ba1g 2_4555 3_5565 157.1(17) 146.1(18) 167.4(16)
Ba3 Ba1 Ba4 2_4565 3_6655 119.2(19) 113.9(17) 126(2)
Ba3 Ba1 Ba4 2_4565 3_6665 62.1(14) 55.6(14) 68.9(16)
Ba3 Ba1 Ba1g 2_4565 . 75.3(15) 58.1(14) 94.9(14)
Ba3 Ba1 Ba1g 2_4565 3_5555 157.3(17) 140.8(16) 170.9(16)
Ba3 Ba1 Ba1g 2_4565 3_5565 96.8(13) 83.4(10) 120.4(18)
Ba4 Ba1 Ba4 3_6655 3_6665 87.9(15) 82.1(13) 94.8(15)
Ba4 Ba1 Ba1g 3_6655 . 132.5(16) 108.4(15) 149.7(16)
Ba4 Ba1 Ba1g 3_6655 3_5555 48.3(13) 41.3(12) 56.5(15)
Ba4 Ba1 Ba1g 3_6655 3_5565 98.5(14) 87.3(17) 108.1(12)
Ba4 Ba1 Ba1g 3_6665 . 132.5(16) 110.1(14) 156.6(15)
Ba4 Ba1 Ba1g 3_6665 3_5555 98.3(14) 81.4(14) 111.5(11)
Ba4 Ba1 Ba1g 3_6665 3_5565 48.6(13) 41.6(11) 60.0(16)
Ba1g Ba1 Ba1g . 3_5555 126.0(17) 104.5(14) 140.0(16)
Ba1g Ba1 Ba1g . 3_5565 122.0(16) 101.3(11) 138.7(17)
Ba1g Ba1 Ba1g 3_5555 3_5565 72.4(12) 51.0(13) 100.8(10)
Ba1 Ba2 Ba2 . 3_5655 135.2(14) 133.5(15) 137.2(14)
Ba1 Ba2 Ba2 . 3_5665 135.4(14) 134.1(15) 137.2(13)
Ba1 Ba2 Ba3 . 2_4555 58.7(12) 54.8(11) 63.3(12)
Ba1 Ba2 Ba3 . 2_4565 58.6(12) 55.5(11) 61.2(11)
Ba1 Ba2 Ba4 . 3_6655 58.6(12) 53.2(11) 63.4(14)
Ba1 Ba2 Ba4 . 3_6665 58.4(12) 53.1(11) 61.6(11)
Ba1 Ba2 Ba1g . 2_4555 110.3(14) 104.1(12) 119.4(14)
Ba1 Ba2 Ba1g . 2_4565 110.3(14) 105.6(12) 115.5(17)
Ba1 Ba2 Ba1g . 4_5555 108.1(16) 102.9(16) 115.0(15)
Ba2 Ba2 Ba2 3_5655 3_5665 88.9(16) 84.7(13) 92.1(18)
Ba2 Ba2 Ba3 3_5655 2_4555 83.4(12) 78.4(11) 86.6(12)
Ba2 Ba2 Ba3 3_5655 2_4565 147.7(18) 139.9(15) 156.8(17)
Ba2 Ba2 Ba4 3_5655 3_6655 83.8(12) 79.3(11) 88.7(11)
Ba2 Ba2 Ba4 3_5655 3_6665 149.0(18) 139.5(17) 156.5(18)
Ba2 Ba2 Ba1g 3_5655 2_4555 50.0(10) 42.0(10) 59.6(13)
Ba2 Ba2 Ba1g 3_5655 2_4565 99.2(15) 86.4(17) 111.9(15)
Ba2 Ba2 Ba1g 3_5655 4_5555 76.7(15) 61.2(13) 93.1(18)
Ba2 Ba2 Ba3 3_5665 2_4555 147.6(18) 140.0(15) 157.1(18)
Ba2 Ba2 Ba3 3_5665 2_4565 83.6(12) 79.6(11) 87.1(12)
Ba2 Ba2 Ba4 3_5665 3_6655 148.8(18) 139.3(16) 160.1(18)
Ba2 Ba2 Ba4 3_5665 3_6665 84.1(12) 77.9(11) 91.5(14)
Ba2 Ba2 Ba1g 3_5665 2_4555 98.9(15) 79.2(15) 114.6(14)
Ba2 Ba2 Ba1g 3_5665 2_4565 50.2(11) 40.9(9) 65.9(13)
Ba2 Ba2 Ba1g 3_5665 4_5555 76.5(15) 56.2(12) 99.3(17)
Ba3 Ba2 Ba3 2_4555 2_4565 86.2(15) 79.8(12) 91.5(16)
Ba3 Ba2 Ba4 2_4555 3_6655 61.2(14) 54.6(13) 68.4(14)
Ba3 Ba2 Ba4 2_4555 3_6665 117.1(18) 110.6(14) 121.5(19)
Ba3 Ba2 Ba1g 2_4555 2_4555 99.6(13) 87.6(10) 121.4(14)
Ba3 Ba2 Ba1g 2_4555 2_4565 160.7(17) 147.4(17) 168.2(18)
Ba3 Ba2 Ba1g 2_4555 4_5555 71.5(15) 53.0(14) 86.9(13)
Ba3 Ba2 Ba4 2_4565 3_6655 117.0(18) 110.2(14) 121(2)
Ba3 Ba2 Ba4 2_4565 3_6665 61.3(14) 56.9(14) 65.0(14)
Ba3 Ba2 Ba1g 2_4565 2_4555 160.1(17) 146.3(15) 167(2)
Ba3 Ba2 Ba1g 2_4565 2_4565 99.8(13) 87.5(11) 122.5(17)
Ba3 Ba2 Ba1g 2_4565 4_5555 71.6(15) 51.5(14) 89.7(14)
Ba4 Ba2 Ba4 3_6655 3_6665 86.5(15) 82.5(13) 91.2(16)
Ba4 Ba2 Ba1g 3_6655 2_4555 54.5(13) 48.7(15) 65.3(16)
Ba4 Ba2 Ba1g 3_6655 2_4565 101.5(14) 90.4(15) 114.4(11)
Ba4 Ba2 Ba1g 3_6655 4_5555 129.5(16) 105.5(15) 145.6(17)
Ba4 Ba2 Ba1g 3_6665 2_4555 101.6(14) 87.1(14) 114.0(12)
Ba4 Ba2 Ba1g 3_6665 2_4565 54.6(13) 45.7(11) 69.0(15)
Ba4 Ba2 Ba1g 3_6665 4_5555 129.7(16) 106.8(14) 151.2(17)
Ba1g Ba2 Ba1g 2_4555 2_4565 70.2(12) 48.9(13) 97.3(10)
Ba1g Ba2 Ba1g 2_4555 4_5555 125.5(16) 111.4(15) 140.7(16)
Ba1g Ba2 Ba1g 2_4565 4_5555 123.4(16) 98.6(12) 142.6(19)
Ba1 Ba3 Ba1 2_5555 2_5565 87.3(16) 79.0(14) 94.5(18)
Ba1 Ba3 Ba2 2_5555 2_5555 61.5(14) 56.0(15) 67.1(14)
Ba1 Ba3 Ba2 2_5555 2_5565 117.9(16) 111.4(15) 127.0(18)
Ba1 Ba3 Ba4 2_5555 3_7655 83.8(14) 80.6(13) 86.1(14)
Ba1 Ba3 Ba4 2_5555 3_7665 150(2) 143.3(19) 161(2)
Ba1 Ba3 Ba4 2_5555 4_6455 58.9(12) 56.2(10) 63.8(13)
Ba1 Ba3 Ba1g 2_5555 2_5565 99.1(18) 81.7(18) 109.4(18)
Ba1 Ba3 Ba1g 2_5555 3_6555 97.0(14) 83.7(10) 116.3(17)
Ba1 Ba3 Ba1g 2_5555 3_6565 159.5(19) 148(3) 168.5(19)
Ba1 Ba3 Ba2 2_5565 2_5555 117.7(16) 111.8(16) 126.3(17)
Ba1 Ba3 Ba2 2_5565 2_5565 61.5(14) 55.6(14) 65.7(14)
Ba1 Ba3 Ba4 2_5565 3_7655 150(2) 142(2) 160(2)
Ba1 Ba3 Ba4 2_5565 3_7665 84.1(14) 76.7(15) 91.7(15)
Ba1 Ba3 Ba4 2_5565 4_6455 58.7(12) 52.7(12) 64.0(12)
Ba1 Ba3 Ba1g 2_5565 2_5565 51.6(11) 42.6(9) 59.9(14)
Ba1 Ba3 Ba1g 2_5565 3_6555 159.4(19) 149(2) 166.5(19)
Ba1 Ba3 Ba1g 2_5565 3_6565 96.9(14) 81.0(12) 118.9(19)
Ba2 Ba3 Ba2 2_5555 2_5565 86.1(16) 77.1(13) 95.0(17)
Ba2 Ba3 Ba4 2_5555 3_7655 82.6(14) 78.2(13) 87.1(16)
Ba2 Ba3 Ba4 2_5555 3_7665 146(2) 136.6(19) 152(2)
Ba2 Ba3 Ba4 2_5555 4_6455 59.2(11) 55.3(10) 63.1(13)
Ba2 Ba3 Ba1g 2_5555 2_5565 158.4(19) 142(2) 165.6(18)
Ba2 Ba3 Ba1g 2_5555 3_6555 51.5(11) 43.3(9) 62.2(14)
Ba2 Ba3 Ba1g 2_5555 3_6565 100.8(18) 91(2) 113(2)
Ba2 Ba3 Ba4 2_5565 3_7655 146(2) 138.3(19) 150(2)
Ba2 Ba3 Ba4 2_5565 3_7665 82.8(14) 78.8(15) 89.2(15)
Ba2 Ba3 Ba4 2_5565 4_6455 59.2(12) 55.7(11) 63.3(12)
Ba2 Ba3 Ba1g 2_5565 2_5565 99.5(14) 86.2(13) 117.0(17)
Ba2 Ba3 Ba1g 2_5565 3_6555 100.4(18) 87.1(18) 107(2)
Ba2 Ba3 Ba1g 2_5565 3_6565 51.5(11) 43.7(9) 64.5(16)
Ba4 Ba3 Ba4 3_7655 3_7665 89.1(16) 85.6(15) 92.6(17)
Ba4 Ba3 Ba4 3_7655 4_6455 135.3(15) 131.6(14) 138.8(15)
Ba4 Ba3 Ba1g 3_7655 2_5565 101.7(17) 90.3(18) 116.4(15)
Ba4 Ba3 Ba1g 3_7655 3_6555 49.2(14) 37.6(10) 62.8(16)
Ba4 Ba3 Ba1g 3_7655 3_6565 100.3(17) 85.1(18) 110.8(16)
Ba4 Ba3 Ba4 3_7665 4_6455 135.4(15) 131.8(16) 138.0(15)
Ba4 Ba3 Ba1g 3_7665 2_5565 54.1(14) 43.6(12) 66.6(16)
Ba4 Ba3 Ba1g 3_7665 3_6555 100.0(17) 86.3(18) 111.3(17)
Ba4 Ba3 Ba1g 3_7665 3_6565 48.9(14) 42.5(12) 59.9(16)
Ba4 Ba3 Ba1g 4_6455 2_5565 107.0(16) 103.6(15) 110(2)
Ba4 Ba3 Ba1g 4_6455 3_6555 108.2(16) 103.3(12) 113(2)
Ba4 Ba3 Ba1g 4_6455 3_6565 108.1(16) 104.5(16) 113(2)
Ba1g Ba3 Ba1g 2_5565 3_6555 143.6(14) 135.8(18) 151.9(11)
Ba1g Ba3 Ba1g 2_5565 3_6565 97.0(14) 73.1(11) 126.3(17)
Ba1g Ba3 Ba1g 3_6555 3_6565 73.4(16) 55.0(18) 98.6(15)
Ba1 Ba4 Ba1 3_6655 3_6665 87.9(16) 79.2(13) 98.7(17)
Ba1 Ba4 Ba2 3_6655 3_6655 61.7(14) 57.4(16) 66.4(14)
Ba1 Ba4 Ba2 3_6655 3_6665 118.6(16) 112.0(15) 124.2(17)
Ba1 Ba4 Ba3 3_6655 3_7655 83.5(14) 77.0(13) 88.7(17)
Ba1 Ba4 Ba3 3_6655 3_7665 149(2) 144(2) 156(2)
Ba1 Ba4 Ba3 3_6655 4_6555 59.2(12) 56.2(10) 62.9(12)
Ba1 Ba4 Ba1g 3_6655 1_6655 75.6(17) 56.7(13) 93.5(18)
Ba1 Ba4 Ba1g 3_6655 4_6555 130.5(18) 113.3(16) 148(2)
Ba1 Ba4 Ba2 3_6665 3_6655 118.5(17) 112.9(16) 122.8(17)
Ba1 Ba4 Ba2 3_6665 3_6665 61.9(14) 57.3(16) 67.1(14)
Ba1 Ba4 Ba3 3_6665 3_7655 150(2) 143(2) 158(2)
Ba1 Ba4 Ba3 3_6665 3_7665 83.7(14) 79.3(15) 88.4(13)
Ba1 Ba4 Ba3 3_6665 4_6555 59.1(12) 55.7(13) 62.2(11)
Ba1 Ba4 Ba1g 3_6665 1_6655 75.3(17) 60.8(13) 88.4(16)
Ba1 Ba4 Ba1g 3_6665 4_6555 130.5(18) 111.6(15) 153.7(19)
Ba2 Ba4 Ba2 3_6655 3_6665 86.5(16) 81.1(15) 94.0(18)
Ba2 Ba4 Ba3 3_6655 3_7655 82.3(14) 74.2(12) 90.6(16)
Ba2 Ba4 Ba3 3_6655 3_7665 146(2) 133.3(19) 153(2)
Ba2 Ba4 Ba3 3_6655 4_6555 59.5(12) 54.8(10) 65.3(12)
Ba2 Ba4 Ba1g 3_6655 1_6655 132.8(19) 109.3(15) 158.3(19)
Ba2 Ba4 Ba1g 3_6655 4_6555 72.1(16) 59.2(14) 85.5(19)
Ba2 Ba4 Ba3 3_6665 3_7655 146(2) 136(2) 153(2)
Ba2 Ba4 Ba3 3_6665 3_7665 82.4(14) 79.1(13) 84.8(14)
Ba2 Ba4 Ba3 3_6665 4_6555 59.6(12) 55.6(11) 62.1(11)
Ba2 Ba4 Ba1g 3_6665 1_6655 132.5(19) 114.8(16) 152(2)
Ba2 Ba4 Ba1g 3_6665 4_6555 72.0(16) 54.4(11) 87.8(17)
Ba3 Ba4 Ba3 3_7655 3_7665 89.1(16) 85.6(15) 92.6(17)
Ba3 Ba4 Ba3 3_7655 4_6555 135.3(15) 131.6(14) 138.8(15)
Ba3 Ba4 Ba1g 3_7655 1_6655 74.9(17) 56.2(15) 98.7(17)
Ba3 Ba4 Ba1g 3_7655 4_6555 74.5(17) 60.8(15) 86.7(17)
Ba3 Ba4 Ba3 3_7665 4_6555 135.4(15) 131.8(16) 138.0(15)
Ba3 Ba4 Ba1g 3_7665 1_6655 74.9(17) 57.8(17) 92.5(18)
Ba3 Ba4 Ba1g 3_7665 4_6555 74.4(17) 61.5(17) 95.4(18)
Ba3 Ba4 Ba1g 4_6555 1_6655 113(2) 109.4(17) 117(2)
Ba3 Ba4 Ba1g 4_6555 4_6555 110.0(19) 107.1(17) 112.7(19)
Ba1g Ba4 Ba1g 1_6655 4_6555 129.1(17) 119.4(16) 138.4(16)
Ba1 Ba1g Ba1 . 3_5555 53.8(11) 41.7(10) 59.8(11)
Ba1 Ba1g Ba1 . 3_5565 53.8(11) 41.4(11) 60.9(10)
Ba1 Ba1g Ba2 . 2_5555 117.8(18) 97.2(13) 133(2)
Ba1 Ba1g Ba2 . 2_5565 119.1(19) 93.4(14) 136(2)
Ba1 Ba1g Ba2 . 4_5455 156(2) 130.1(18) 179(2)
Ba1 Ba1g Ba3 . 2_4565 53.0(13) 40.5(11) 63.6(14)
Ba1 Ba1g Ba3 . 3_6555 124.3(17) 95.9(14) 145.7(18)
Ba1 Ba1g Ba3 . 3_6565 123.9(17) 97.2(14) 141.8(18)
Ba1 Ba1g Ba4 . 1_4455 88.2(15) 78.1(14) 95.7(15)
Ba1 Ba1g Ba4 . 4_6455 82.9(17) 72.7(16) 91.2(19)
Ba1 Ba1g Ba1g . 1_5545 89.6(13) 68.1(10) 111.5(12)
Ba1 Ba1g Ba1g . 1_5565 90.3(12) 66.0(10) 111.4(11)
Ba1 Ba1g Ba1 3_5555 3_5565 72.0(8) 66.6(8) 76.8(8)
Ba1 Ba1g Ba2 3_5555 2_5555 108.1(16) 79.0(10) 146.0(19)
Ba1 Ba1g Ba2 3_5555 2_5565 163.8(17) 144.8(16) 179(2)
Ba1 Ba1g Ba2 3_5555 4_5455 127(2) 99.4(14) 152(2)
Ba1 Ba1g Ba3 3_5555 2_4565 106.5(12) 98.2(13) 114.6(12)
Ba1 Ba1g Ba3 3_5555 3_6555 71.6(15) 54.7(10) 93.9(19)
Ba1 Ba1g Ba3 3_5555 3_6565 111.7(16) 105.9(14) 119.9(16)
Ba1 Ba1g Ba4 3_5555 1_4455 56.1(13) 45.0(11) 66.8(15)
Ba1 Ba1g Ba4 3_5555 4_6455 118.2(17) 96.2(14) 131.2(19)
Ba1 Ba1g Ba1g 3_5555 1_5545 53.9(9) 38.3(6) 74.6(11)
Ba1 Ba1g Ba1g 3_5555 1_5565 125.9(10) 106.9(11) 142.1(7)
Ba1 Ba1g Ba2 3_5565 2_5555 162.6(17) 141.9(16) 178.2(15)
Ba1 Ba1g Ba2 3_5565 2_5565 109.1(16) 79.1(11) 147(2)
Ba1 Ba1g Ba2 3_5565 4_5455 126(2) 100.4(14) 147(2)
Ba1 Ba1g Ba3 3_5565 2_4565 68.6(13) 50.8(10) 87.9(14)
Ba1 Ba1g Ba3 3_5565 3_6555 111.7(16) 102.4(15) 117.9(17)
Ba1 Ba1g Ba3 3_5565 3_6565 71.4(15) 58.0(11) 86.9(18)
Ba1 Ba1g Ba4 3_5565 1_4455 56.0(13) 48.7(13) 62.8(13)
Ba1 Ba1g Ba4 3_5565 4_6455 118.6(17) 90.2(14) 133.8(17)
Ba1 Ba1g Ba1g 3_5565 1_5545 125.6(10) 105.9(12) 141.8(6)
Ba1 Ba1g Ba1g 3_5565 1_5565 54.0(9) 39.4(6) 74.6(13)
Ba2 Ba1g Ba2 2_5555 2_5565 69.8(8) 63.7(8) 78.0(8)
Ba2 Ba1g Ba2 2_5555 4_5455 53.2(11) 41.3(10) 60.0(10)
Ba2 Ba1g Ba3 2_5555 2_4565 104.5(15) 95.6(15) 115.2(16)
Ba2 Ba1g Ba3 2_5555 3_6555 70.7(13) 55.8(10) 88.7(16)
Ba2 Ba1g Ba3 2_5555 3_6565 109.7(12) 103.4(13) 115.9(11)
Ba2 Ba1g Ba4 2_5555 1_4455 124.9(18) 97.9(15) 146.9(19)
Ba2 Ba1g Ba4 2_5555 4_6455 53.4(12) 45.2(11) 59.4(11)
Ba2 Ba1g Ba1g 2_5555 1_5545 54.7(9) 41.1(6) 73.1(11)
Ba2 Ba1g Ba1g 2_5555 1_5565 125.0(10) 104.2(11) 138.3(10)
Ba2 Ba1g Ba2 2_5565 4_5455 53.1(11) 39.5(12) 61.2(10)
Ba2 Ba1g Ba3 2_5565 2_4565 67.3(14) 53.6(10) 79.4(16)
Ba2 Ba1g Ba3 2_5565 3_6555 110.0(12) 103.7(13) 115.2(12)
Ba2 Ba1g Ba3 2_5565 3_6565 70.9(13) 53.2(10) 87.6(15)
Ba2 Ba1g Ba4 2_5565 1_4455 125.3(19) 97.3(15) 142.1(18)
Ba2 Ba1g Ba4 2_5565 4_6455 53.2(12) 45.1(11) 59.0(12)
Ba2 Ba1g Ba1g 2_5565 1_5545 124.5(11) 107.1(12) 136.9(10)
Ba2 Ba1g Ba1g 2_5565 1_5565 55.4(9) 40.1(6) 72.3(12)
Ba2 Ba1g Ba3 4_5455 2_4565 118.9(17) 93.1(15) 133.7(18)
Ba2 Ba1g Ba3 4_5455 3_6555 57.0(13) 48.0(11) 66.6(13)
Ba2 Ba1g Ba3 4_5455 3_6565 56.8(13) 45.9(12) 67.3(15)
Ba2 Ba1g Ba4 4_5455 1_4455 91.3(19) 84.5(18) 102(2)
Ba2 Ba1g Ba4 4_5455 4_6455 85.4(15) 78.3(14) 95.1(15)
Ba2 Ba1g Ba1g 4_5455 1_5545 89.9(12) 66.0(10) 116.3(11)
Ba2 Ba1g Ba1g 4_5455 1_5565 89.7(12) 65.3(10) 114.3(10)
Ba3 Ba1g Ba3 2_4565 3_6555 165.8(18) 146.3(17) 179.4(16)
Ba3 Ba1g Ba3 2_4565 3_6565 109.2(17) 79.7(11) 146(2)
Ba3 Ba1g Ba4 2_4565 1_4455 122.9(16) 99.6(15) 140.7(14)
Ba3 Ba1g Ba4 2_4565 4_6455 51.3(13) 39.9(11) 56.0(14)
Ba3 Ba1g Ba1g 2_4565 1_5545 124.0(16) 108.0(14) 135.3(19)
Ba3 Ba1g Ba1g 2_4565 1_5565 55.9(12) 41.4(8) 70.6(15)
Ba3 Ba1g Ba3 3_6555 3_6565 73.1(13) 67.1(12) 78.4(14)
Ba3 Ba1g Ba4 3_6555 1_4455 55.9(15) 43.7(13) 64.3(16)
Ba3 Ba1g Ba4 3_6555 4_6455 123.0(16) 101.5(13) 140.3(14)
Ba3 Ba1g Ba1g 3_6555 1_5545 53.6(12) 38.3(8) 75.7(16)
Ba3 Ba1g Ba1g 3_6555 1_5565 126.4(17) 109.5(15) 142.9(16)
Ba3 Ba1g Ba4 3_6565 1_4455 56.0(15) 44.7(13) 65.2(16)
Ba3 Ba1g Ba4 3_6565 4_6455 123.0(15) 96.2(14) 140.0(13)
Ba3 Ba1g Ba1g 3_6565 1_5545 126.7(17) 105.5(16) 146.7(17)
Ba3 Ba1g Ba1g 3_6565 1_5565 53.3(12) 37.9(10) 75.8(17)
Ba4 Ba1g Ba4 1_4455 4_6455 158(2) 133.8(19) 178.8(16)
Ba4 Ba1g Ba1g 1_4455 1_5545 90.1(17) 64.5(12) 118.7(19)
Ba4 Ba1g Ba1g 1_4455 1_5565 89.9(17) 67.5(12) 116.8(19)
Ba4 Ba1g Ba1g 4_6455 1_5545 89.8(15) 71.9(11) 108.4(18)
Ba4 Ba1g Ba1g 4_6455 1_5565 90.2(15) 66.3(11) 107.1(18)
Ba1g Ba1g Ba1g 1_5545 1_5565 174.9(18) 169.2(19) 179.9(19)

loop_
_geom_bond_atom_site_label_1
_geom_bond_atom_site_label_2
_geom_bond_site_ssg_symmetry_2
_geom_bond_distance_av
_geom_bond_distance_min
_geom_bond_distance_max
Ba1 Ba1 3_5555 3.32(6) 3.06(6) 3.46(6)
Ba1 Ba1 3_5565 3.31(6) 3.12(6) 3.67(6)
Ba1 Ba2 . 3.46(7) 3.05(8) 3.86(8)
Ba1 Ba3 2_4555 3.36(6) 3.19(7) 3.50(7)
Ba1 Ba3 2_4565 3.36(6) 3.04(7) 3.68(7)
Ba1 Ba4 3_6655 3.35(6) 3.23(7) 3.47(7)
Ba1 Ba4 3_6665 3.35(6) 3.02(7) 3.66(7)
Ba1 Ba1g . 3.32(5) 3.03(5) 3.66(5)
Ba1 Ba1g 3_5555 3.89(5) 3.12(6) 4.61(6)
Ba1 Ba1g 3_5565 3.90(5) 3.06(6) 4.73(6)
Ba2 Ba2 3_5655 3.32(6) 3.09(6) 3.48(6)
Ba2 Ba2 3_5665 3.31(6) 3.13(6) 3.68(6)
Ba2 Ba3 2_4555 3.40(6) 3.10(7) 3.74(7)
Ba2 Ba3 2_4565 3.40(6) 3.26(7) 3.55(7)
Ba2 Ba4 3_6655 3.39(6) 3.11(7) 3.65(7)
Ba2 Ba4 3_6665 3.38(6) 3.24(7) 3.54(7)
Ba2 Ba1g 2_4555 4.01(6) 3.40(6) 4.69(6)
Ba2 Ba1g 2_4565 4.01(5) 3.17(6) 4.86(6)
Ba2 Ba1g 4_5555 3.18(5) 2.88(5) 3.48(5)
Ba3 Ba4 3_7655 3.31(6) 3.08(6) 3.49(6)
Ba3 Ba4 3_7665 3.30(6) 3.12(7) 3.59(7)
Ba3 Ba4 4_6455 3.46(7) 3.14(8) 3.72(8)
Ba3 Ba1g 2_5565 4.08(8) 3.49(9) 5.02(9)
Ba3 Ba1g 3_6555 3.84(8) 2.93(9) 4.94(9)
Ba3 Ba1g 3_6565 3.85(8) 3.00(9) 4.66(9)
Ba4 Ba1g 1_6655 3.02(8) 2.93(9) 3.15(9)
Ba4 Ba1g 4_6555 3.43(8) 3.23(9) 3.64(9)
Ba1g Ba1g 1_5545 4.66(9) 3.00(9) 6.93(9)
Ba1g Ba1g 1_5565 4.63(9) 3.00(9) 6.93(9)

loop_
_twin_individual_id
_twin_individual_mass_fraction_refined
_twin_individual_twin_matrix_11
_twin_individual_twin_matrix_12
_twin_individual_twin_matrix_13
_twin_individual_twin_matrix_21
_twin_individual_twin_matrix_22
_twin_individual_twin_matrix_23
_twin_individual_twin_matrix_31
_twin_individual_twin_matrix_32
_twin_individual_twin_matrix_33
1 0.94(3) 1 0 0 0 1 0 0 0 1
2 0.04(2) 0 1 0 -1 0 0 0 0 1
3 0.02(2) -1 0 0 0 -1 0 0 0 1
